data_7120682
loop_
_publ_author_name
'Nikolayenko, Varvara I.'
'Heyns, Anneli'
'Barbour, Len'

_publ_section_title
;
 Threading the needle: guest transport in a versatile 0D porous molecular
 crystal
;
_journal_name_full 'Chem. Commun.'
_journal_paper_doi 10.1039/C7CC06676G
_journal_year 2017
_chemical_formula_moiety 'C34 H40 Cl4 Cu2 N8, C6 H4 F2'
_chemical_formula_sum 'C40 H44 Cl4 Cu2 F2 N8'
_chemical_formula_weight 943.71
_chemical_name_common 7
_space_group_crystal_system monoclinic
_space_group_IT_number 14
_space_group_name_Hall '-P 2ybc'
_space_group_name_H-M_alt 'P 1 21/c 1'
_symmetry_space_group_name_Hall '-P 2ybc'
_symmetry_space_group_name_H-M 'P 1 21/c 1'
_atom_sites_solution_hydrogens geom
_audit_creation_method SHELXL-2016/6
_audit_update_record
;
2017-09-15 deposited with the CCDC.
2017-09-21 downloaded from the CCDC.
;
_cell_angle_alpha 90
_cell_angle_beta 99.735(5)
_cell_angle_gamma 90
_cell_formula_units_Z 2
_cell_length_a 8.424(2)
_cell_length_b 10.944(3)
_cell_length_c 22.094(6)
_cell_measurement_reflns_used 3790
_cell_measurement_temperature 100(2)
_cell_measurement_theta_max 27.92
_cell_measurement_theta_min 2.08
_cell_volume 2007.6(9)
_computing_cell_refinement 'SAINT (Bruker, 2016)'
_computing_data_collection 'APEX3 (Bruker, 2016)'
_computing_data_reduction 'SAINT (Bruker, 2016)'
_computing_structure_refinement 'SHELXL-2016/6 (Sheldrick, 2016)'
_computing_structure_solution 'SHELXL-2016/6 (Sheldrick, 2016)'
_diffrn_ambient_temperature 100(2)
_diffrn_measured_fraction_theta_full 0.915
_diffrn_measured_fraction_theta_max 0.788
_diffrn_measurement_device_type 'Bruker APEX CCD area -detector'
_diffrn_measurement_method \w
_diffrn_radiation_type MoK\a
_diffrn_radiation_wavelength 0.71073
_diffrn_reflns_av_R_equivalents 0.0330
_diffrn_reflns_av_unetI/netI 0.0792
_diffrn_reflns_Laue_measured_fraction_full 0.915
_diffrn_reflns_Laue_measured_fraction_max 0.788
_diffrn_reflns_limit_h_max 6
_diffrn_reflns_limit_h_min -11
_diffrn_reflns_limit_k_max 7
_diffrn_reflns_limit_k_min -13
_diffrn_reflns_limit_l_max 28
_diffrn_reflns_limit_l_min -28
_diffrn_reflns_number 4987
_diffrn_reflns_point_group_measured_fraction_full 0.915
_diffrn_reflns_point_group_measured_fraction_max 0.788
_diffrn_reflns_theta_full 25.000
_diffrn_reflns_theta_max 27.918
_diffrn_reflns_theta_min 2.083
_diffrn_source 'fine-focus sealed tube'
_exptl_absorpt_coefficient_mu 1.377
_exptl_absorpt_correction_T_max 0.7703
_exptl_absorpt_correction_T_min 0.4922
_exptl_absorpt_correction_type numerical
_exptl_absorpt_process_details 'SADABS, 2016'
_exptl_crystal_colour Green
_exptl_crystal_density_diffrn 1.561
_exptl_crystal_description Plate
_exptl_crystal_F_000 968
_exptl_crystal_size_max 0.600
_exptl_crystal_size_mid 0.200
_exptl_crystal_size_min 0.200
_refine_diff_density_max 1.018
_refine_diff_density_min -0.797
_refine_diff_density_rms 0.126
_refine_ls_extinction_method none
_refine_ls_goodness_of_fit_ref 1.046
_refine_ls_hydrogen_treatment constr
_refine_ls_matrix_type full
_refine_ls_number_parameters 256
_refine_ls_number_reflns 3790
_refine_ls_number_restraints 0
_refine_ls_restrained_S_all 1.046
_refine_ls_R_factor_all 0.1052
_refine_ls_R_factor_gt 0.0676
_refine_ls_shift/su_max 0.000
_refine_ls_shift/su_mean 0.000
_refine_ls_structure_factor_coef Fsqd
_refine_ls_weighting_details 'w=1/[\s^2^(Fo^2^)+(0.0612P)^2^+8.7759P] where P=(Fo^2^+2Fc^2^)/3'
_refine_ls_weighting_scheme calc
_refine_ls_wR_factor_gt 0.1493
_refine_ls_wR_factor_ref 0.1714
_reflns_Friedel_coverage 0.000
_reflns_number_gt 2588
_reflns_number_total 3790
_reflns_threshold_expression 'I > 2\s(I)'
_cod_data_source_file c7cc06676g2.cif
_cod_data_source_block 7
_cod_original_cell_volume 2007.5(9)
_cod_database_code 7120682
_shelx_shelxl_version_number 2016/6
_shelx_space_group_comment
;
The symmetry employed for this shelxl refinement is uniquely defined
by the following loop, which should always be used as a source of
symmetry information in preference to the above space-group names.
They are only intended as comments.
;
_shelx_estimated_absorpt_t_min 0.492
_shelx_estimated_absorpt_t_max 0.770

loop_
_space_group_symop_operation_xyz
'x, y, z'
'-x, y+1/2, -z+1/2'
'-x, -y, -z'
'x, -y-1/2, z-1/2'

loop_
_atom_site_label
_atom_site_type_symbol
_atom_site_fract_x
_atom_site_fract_y
_atom_site_fract_z
_atom_site_U_iso_or_equiv
_atom_site_adp_type
_atom_site_occupancy
_atom_site_site_symmetry_order
_atom_site_calc_flag
_atom_site_refinement_flags_posn
_atom_site_refinement_flags_adp
Cu1 Cu 0.02355(9) 0.75993(7) 0.39526(3) 0.0215(2) Uani 1 1 d . .
Cl1 Cl 0.15599(18) 0.80481(16) 0.31702(7) 0.0273(4) Uani 1 1 d . .
Cl2 Cl -0.12264(18) 0.63310(16) 0.44553(8) 0.0318(4) Uani 1 1 d . .
N4 N 0.1679(6) 1.1452(5) 0.6422(2) 0.0215(11) Uani 1 1 d . .
N2 N 0.3937(6) 0.6411(5) 0.5296(2) 0.0228(12) Uani 1 1 d . .
N1 N 0.2246(6) 0.7137(5) 0.4511(2) 0.0248(12) Uani 1 1 d . .
N3 N 0.3261(6) 1.0065(5) 0.6946(2) 0.0229(12) Uani 1 1 d . .
C3 C 0.2421(7) 0.6388(6) 0.4990(3) 0.0231(14) Uani 1 1 d . .
H3 H 0.158328 0.589981 0.510074 0.028 Uiso 1 1 calc R U
C5 C 0.5274(7) 0.6574(6) 0.6379(3) 0.0194(13) Uani 1 1 d . .
C12 C 0.6956(7) 0.6653(5) 0.6564(3) 0.0196(13) Uani 1 1 d . .
C14 C 0.3833(8) 0.9062(6) 0.7376(3) 0.0249(14) Uani 1 1 d . .
H14A H 0.289577 0.860401 0.747451 0.030 Uiso 1 1 calc R U
H14B H 0.442745 0.940840 0.776242 0.030 Uiso 1 1 calc R U
C7 C 0.2428(7) 0.7197(6) 0.6508(3) 0.0293(15) Uani 1 1 d . .
H7A H 0.196884 0.793101 0.629152 0.044 Uiso 1 1 calc R U
H7B H 0.198504 0.709731 0.688760 0.044 Uiso 1 1 calc R U
H7C H 0.215611 0.648044 0.624507 0.044 Uiso 1 1 calc R U
C2 C 0.4792(8) 0.7224(8) 0.5000(3) 0.0401(19) Uani 1 1 d . .
H2 H 0.589584 0.743705 0.511331 0.048 Uiso 1 1 calc R U
C13 C 0.8106(8) 0.5833(6) 0.6294(3) 0.0304(16) Uani 1 1 d . .
H13A H 0.921017 0.598405 0.650358 0.046 Uiso 1 1 calc R U
H13B H 0.802938 0.600863 0.585508 0.046 Uiso 1 1 calc R U
H13C H 0.782433 0.497624 0.634901 0.046 Uiso 1 1 calc R U
C4 C 0.4568(7) 0.5725(6) 0.5859(3) 0.0230(14) Uani 1 1 d . .
H4A H 0.541062 0.514994 0.577414 0.028 Uiso 1 1 calc R U
H4B H 0.368746 0.523957 0.598591 0.028 Uiso 1 1 calc R U
C17 C 0.1755(7) 1.0510(5) 0.6809(3) 0.0195(13) Uani 1 1 d . .
H17 H 0.085876 1.019379 0.696746 0.023 Uiso 1 1 calc R U
C9 C 0.6598(7) 0.8283(5) 0.7275(3) 0.0225(13) Uani 1 1 d . .
C8 C 0.4925(7) 0.8196(6) 0.7100(3) 0.0218(13) Uani 1 1 d . .
C6 C 0.4262(7) 0.7327(5) 0.6664(3) 0.0198(13) Uani 1 1 d . .
C11 C 0.7577(7) 0.7480(6) 0.7009(3) 0.0212(13) Uani 1 1 d . .
H11 H 0.870963 0.750763 0.714207 0.025 Uiso 1 1 calc R U
C16 C 0.3248(8) 1.1606(6) 0.6316(3) 0.0291(16) Uani 1 1 d . .
H16 H 0.358748 1.221488 0.605867 0.035 Uiso 1 1 calc R U
C10 C 0.7388(8) 0.9195(6) 0.7743(3) 0.0297(15) Uani 1 1 d . .
H10A H 0.708619 1.002460 0.760162 0.045 Uiso 1 1 calc R U
H10B H 0.856066 0.910428 0.779593 0.045 Uiso 1 1 calc R U
H10C H 0.702984 0.904764 0.813652 0.045 Uiso 1 1 calc R U
C1 C 0.3751(7) 0.7658(7) 0.4515(3) 0.0333(17) Uani 1 1 d . .
H1 H 0.400711 0.822975 0.422280 0.040 Uiso 1 1 calc R U
C15 C 0.4218(8) 1.0756(6) 0.6635(3) 0.0302(16) Uani 1 1 d . .
H15 H 0.534113 1.065782 0.664156 0.036 Uiso 1 1 calc R U
F1A F 0.2976(7) 1.0530(6) 0.4755(3) 0.0876(19) Uani 1 1 d . .
C1A C 0.1446(11) 1.0245(9) 0.4866(5) 0.062(3) Uani 1 1 d . .
C2A C 0.1330(11) 0.9394(8) 0.5299(4) 0.052(2) Uani 1 1 d . .
H2A H 0.226391 0.899020 0.550688 0.062 Uiso 1 1 calc R U
C3A C -0.0229(12) 0.9112(10) 0.5440(5) 0.068(3) Uani 1 1 d . .
H3A H -0.038240 0.850651 0.573285 0.082 Uiso 1 1 calc R U

loop_
_atom_site_aniso_label
_atom_site_aniso_U_11
_atom_site_aniso_U_22
_atom_site_aniso_U_33
_atom_site_aniso_U_23
_atom_site_aniso_U_13
_atom_site_aniso_U_12
Cu1 0.0181(4) 0.0266(4) 0.0201(4) 0.0036(3) 0.0037(3) 0.0005(3)
Cl1 0.0219(8) 0.0407(10) 0.0207(8) 0.0027(7) 0.0074(6) 0.0041(7)
Cl2 0.0200(8) 0.0360(10) 0.0369(10) 0.0163(8) -0.0021(7) -0.0052(7)
N4 0.020(3) 0.025(3) 0.020(3) 0.003(2) 0.005(2) -0.001(2)
N2 0.023(3) 0.027(3) 0.017(3) 0.002(2) 0.001(2) 0.001(2)
N1 0.019(3) 0.032(3) 0.023(3) 0.000(2) 0.006(2) -0.003(2)
N3 0.026(3) 0.023(3) 0.022(3) 0.003(2) 0.008(2) 0.001(2)
C3 0.019(3) 0.029(4) 0.019(3) 0.003(3) -0.002(3) -0.002(3)
C5 0.018(3) 0.023(3) 0.015(3) -0.001(2) -0.002(2) -0.003(2)
C12 0.021(3) 0.018(3) 0.020(3) 0.003(2) 0.003(3) 0.000(2)
C14 0.032(4) 0.025(4) 0.019(3) 0.005(3) 0.007(3) 0.003(3)
C7 0.024(3) 0.033(4) 0.030(4) 0.007(3) 0.000(3) 0.007(3)
C2 0.015(3) 0.071(6) 0.035(4) 0.010(4) 0.003(3) -0.008(3)
C13 0.024(3) 0.038(4) 0.030(4) -0.005(3) 0.007(3) 0.002(3)
C4 0.027(3) 0.024(3) 0.016(3) 0.001(2) -0.004(3) 0.004(3)
C17 0.020(3) 0.015(3) 0.024(3) -0.002(2) 0.006(3) -0.001(2)
C9 0.025(3) 0.017(3) 0.024(3) 0.001(3) -0.001(3) 0.002(2)
C8 0.027(3) 0.021(3) 0.018(3) 0.005(2) 0.004(3) 0.003(3)
C6 0.021(3) 0.023(3) 0.015(3) 0.002(2) 0.000(2) 0.003(2)
C11 0.018(3) 0.023(3) 0.021(3) 0.001(3) -0.001(2) -0.002(3)
C16 0.026(3) 0.026(4) 0.039(4) 0.011(3) 0.015(3) 0.003(3)
C10 0.033(4) 0.025(4) 0.029(4) 0.002(3) 0.000(3) -0.003(3)
C1 0.018(3) 0.048(5) 0.035(4) 0.011(3) 0.007(3) -0.001(3)
C15 0.022(3) 0.033(4) 0.040(4) 0.013(3) 0.015(3) 0.006(3)
F1A 0.069(4) 0.077(4) 0.122(5) -0.008(4) 0.032(4) -0.017(3)
C1A 0.048(5) 0.049(6) 0.092(8) -0.005(5) 0.022(5) -0.003(4)
C2A 0.053(5) 0.047(5) 0.052(6) -0.001(4) 0.001(4) -0.003(4)
C3A 0.064(6) 0.068(7) 0.065(7) 0.001(5) -0.013(5) 0.008(5)

loop_
_atom_type_symbol
_atom_type_description
_atom_type_scat_dispersion_real
_atom_type_scat_dispersion_imag
_atom_type_scat_source
C C 0.0033 0.0016 'International Tables Vol C Tables 4.2.6.8 and 6.1.1.4'
H H 0.0000 0.0000 'International Tables Vol C Tables 4.2.6.8 and 6.1.1.4'
N N 0.0061 0.0033 'International Tables Vol C Tables 4.2.6.8 and 6.1.1.4'
F F 0.0171 0.0103 'International Tables Vol C Tables 4.2.6.8 and 6.1.1.4'
Cl Cl 0.1484 0.1585 'International Tables Vol C Tables 4.2.6.8 and 6.1.1.4'
Cu Cu 0.3201 1.2651 'International Tables Vol C Tables 4.2.6.8 and 6.1.1.4'

loop_
_geom_angle_atom_site_label_1
_geom_angle_atom_site_label_2
_geom_angle_atom_site_label_3
_geom_angle
_geom_angle_site_symmetry_1
_geom_angle_site_symmetry_3
N4 Cu1 N1 160.6(2) 3_576 .
N4 Cu1 Cl1 92.25(15) 3_576 .
N1 Cu1 Cl1 92.92(15) . .
N4 Cu1 Cl2 93.10(15) 3_576 .
N1 Cu1 Cl2 90.95(15) . .
Cl1 Cu1 Cl2 152.31(8) . .
C17 N4 C16 105.0(5) . .
C17 N4 Cu1 128.4(4) . 3_576
C16 N4 Cu1 126.6(4) . 3_576
C3 N2 C2 107.5(5) . .
C3 N2 C4 126.4(5) . .
C2 N2 C4 126.0(5) . .
C3 N1 C1 105.7(5) . .
C3 N1 Cu1 128.4(4) . .
C1 N1 Cu1 125.6(4) . .
C17 N3 C15 107.4(5) . .
C17 N3 C14 127.3(5) . .
C15 N3 C14 125.2(5) . .
N1 C3 N2 111.1(5) . .
N1 C3 H3 124.5 . .
N2 C3 H3 124.5 . .
C6 C5 C12 119.4(5) . .
C6 C5 C4 120.4(5) . .
C12 C5 C4 120.1(5) . .
C11 C12 C5 119.3(5) . .
C11 C12 C13 118.7(5) . .
C5 C12 C13 122.0(6) . .
N3 C14 C8 111.1(5) . .
N3 C14 H14A 109.4 . .
C8 C14 H14A 109.4 . .
N3 C14 H14B 109.4 . .
C8 C14 H14B 109.4 . .
H14A C14 H14B 108.0 . .
C6 C7 H7A 109.5 . .
C6 C7 H7B 109.5 . .
H7A C7 H7B 109.5 . .
C6 C7 H7C 109.5 . .
H7A C7 H7C 109.5 . .
H7B C7 H7C 109.5 . .
C1 C2 N2 106.4(6) . .
C1 C2 H2 126.8 . .
N2 C2 H2 126.8 . .
C12 C13 H13A 109.5 . .
C12 C13 H13B 109.5 . .
H13A C13 H13B 109.5 . .
C12 C13 H13C 109.5 . .
H13A C13 H13C 109.5 . .
H13B C13 H13C 109.5 . .
N2 C4 C5 111.5(5) . .
N2 C4 H4A 109.3 . .
C5 C4 H4A 109.3 . .
N2 C4 H4B 109.3 . .
C5 C4 H4B 109.3 . .
H4A C4 H4B 108.0 . .
N4 C17 N3 111.4(5) . .
N4 C17 H17 124.3 . .
N3 C17 H17 124.3 . .
C8 C9 C11 118.6(6) . .
C8 C9 C10 122.7(6) . .
C11 C9 C10 118.7(5) . .
C9 C8 C6 120.0(5) . .
C9 C8 C14 119.9(6) . .
C6 C8 C14 120.1(5) . .
C8 C6 C5 120.2(5) . .
C8 C6 C7 119.2(5) . .
C5 C6 C7 120.6(5) . .
C12 C11 C9 122.3(5) . .
C12 C11 H11 118.9 . .
C9 C11 H11 118.9 . .
C15 C16 N4 109.6(5) . .
C15 C16 H16 125.2 . .
N4 C16 H16 125.2 . .
C9 C10 H10A 109.5 . .
C9 C10 H10B 109.5 . .
H10A C10 H10B 109.5 . .
C9 C10 H10C 109.5 . .
H10A C10 H10C 109.5 . .
H10B C10 H10C 109.5 . .
C2 C1 N1 109.3(6) . .
C2 C1 H1 125.3 . .
N1 C1 H1 125.3 . .
C16 C15 N3 106.6(5) . .
C16 C15 H15 126.7 . .
N3 C15 H15 126.7 . .
C3A C1A C2A 125.6(9) 3_576 .
C3A C1A F1A 116.8(10) 3_576 .
C2A C1A F1A 117.4(9) . .
C1A C2A C3A 118.8(9) . .
C1A C2A H2A 120.6 . .
C3A C2A H2A 120.6 . .
C1A C3A C2A 115.6(10) 3_576 .
C1A C3A H3A 122.2 3_576 .
C2A C3A H3A 122.2 . .

loop_
_geom_bond_atom_site_label_1
_geom_bond_atom_site_label_2
_geom_bond_distance
_geom_bond_site_symmetry_2
Cu1 N4 1.978(5) 3_576
Cu1 N1 1.985(5) .
Cu1 Cl1 2.2642(16) .
Cu1 Cl2 2.2670(17) .
N4 C17 1.334(8) .
N4 C16 1.391(7) .
N2 C3 1.340(8) .
N2 C2 1.379(9) .
N2 C4 1.473(7) .
N1 C3 1.327(8) .
N1 C1 1.388(8) .
N3 C17 1.345(7) .
N3 C15 1.371(8) .
N3 C14 1.478(8) .
C3 H3 0.9500 .
C5 C6 1.408(8) .
C5 C12 1.409(8) .
C5 C4 1.519(8) .
C12 C11 1.374(8) .
C12 C13 1.514(8) .
C14 C8 1.518(8) .
C14 H14A 0.9900 .
C14 H14B 0.9900 .
C7 C6 1.532(8) .
C7 H7A 0.9800 .
C7 H7B 0.9800 .
C7 H7C 0.9800 .
C2 C1 1.350(10) .
C2 H2 0.9500 .
C13 H13A 0.9800 .
C13 H13B 0.9800 .
C13 H13C 0.9800 .
C4 H4A 0.9900 .
C4 H4B 0.9900 .
C17 H17 0.9500 .
C9 C8 1.400(9) .
C9 C11 1.400(8) .
C9 C10 1.509(9) .
C8 C6 1.401(8) .
C11 H11 0.9500 .
C16 C15 1.355(9) .
C16 H16 0.9500 .
C10 H10A 0.9800 .
C10 H10B 0.9800 .
C10 H10C 0.9800 .
C1 H1 0.9500 .
C15 H15 0.9500 .
F1A C1A 1.387(10) .
C1A C3A 1.330(13) 3_576
C1A C2A 1.351(13) .
C2A C3A 1.433(13) .
C2A H2A 0.9500 .
C3A H3A 0.9500 .

loop_
_geom_hbond_atom_site_label_D
_geom_hbond_atom_site_label_H
_geom_hbond_atom_site_label_A
_geom_hbond_distance_DH
_geom_hbond_distance_HA
_geom_hbond_distance_DA
_geom_hbond_angle_DHA
_geom_hbond_site_symmetry_A
C3 H3 Cl2 0.95 2.59 3.100(6) 113.9 .
C3 H3 Cl2 0.95 2.67 3.433(7) 138.1 3_566
C14 H14A Cl1 0.99 2.74 3.635(6) 151.3 4_576
C2 H2 F1A 0.95 2.42 3.086(10) 127.2 3_676
C4 H4B Cl2 0.99 2.74 3.579(7) 142.5 3_566
C16 H16 Cl2 0.95 2.65 3.149(7) 113.4 3_576
C15 H15 Cl1 0.95 2.94 3.746(7) 143.8 3_676

loop_
_geom_torsion_atom_site_label_1
_geom_torsion_atom_site_label_2
_geom_torsion_atom_site_label_3
_geom_torsion_atom_site_label_4
_geom_torsion
_geom_torsion_site_symmetry_1
_geom_torsion_site_symmetry_4
C1 N1 C3 N2 0.4(7) . .
Cu1 N1 C3 N2 -172.9(4) . .
C2 N2 C3 N1 0.1(8) . .
C4 N2 C3 N1 178.3(5) . .
C6 C5 C12 C11 -1.2(9) . .
C4 C5 C12 C11 176.1(5) . .
C6 C5 C12 C13 177.5(6) . .
C4 C5 C12 C13 -5.2(9) . .
C17 N3 C14 C8 135.7(6) . .
C15 N3 C14 C8 -47.9(8) . .
C3 N2 C2 C1 -0.6(8) . .
C4 N2 C2 C1 -178.8(6) . .
C3 N2 C4 C5 -121.8(6) . .
C2 N2 C4 C5 56.1(8) . .
C6 C5 C4 N2 70.6(7) . .
C12 C5 C4 N2 -106.7(6) . .
C16 N4 C17 N3 -0.5(7) . .
Cu1 N4 C17 N3 177.4(4) 3_576 .
C15 N3 C17 N4 0.3(7) . .
C14 N3 C17 N4 177.3(5) . .
C11 C9 C8 C6 -0.7(9) . .
C10 C9 C8 C6 -179.8(5) . .
C11 C9 C8 C14 -179.4(5) . .
C10 C9 C8 C14 1.4(9) . .
N3 C14 C8 C9 100.7(7) . .
N3 C14 C8 C6 -78.0(7) . .
C9 C8 C6 C5 -2.7(9) . .
C14 C8 C6 C5 176.0(5) . .
C9 C8 C6 C7 176.4(6) . .
C14 C8 C6 C7 -4.8(8) . .
C12 C5 C6 C8 3.7(9) . .
C4 C5 C6 C8 -173.6(5) . .
C12 C5 C6 C7 -175.5(6) . .
C4 C5 C6 C7 7.2(9) . .
C5 C12 C11 C9 -2.3(9) . .
C13 C12 C11 C9 179.0(6) . .
C8 C9 C11 C12 3.2(9) . .
C10 C9 C11 C12 -177.6(6) . .
C17 N4 C16 C15 0.4(8) . .
Cu1 N4 C16 C15 -177.5(5) 3_576 .
N2 C2 C1 N1 0.8(9) . .
C3 N1 C1 C2 -0.8(8) . .
Cu1 N1 C1 C2 172.8(5) . .
N4 C16 C15 N3 -0.3(8) . .
C17 N3 C15 C16 0.0(7) . .
C14 N3 C15 C16 -177.1(6) . .
C3A C1A C2A C3A 1.9(17) 3_576 .
F1A C1A C2A C3A 177.7(8) . .
C1A C2A C3A C1A -1.7(16) . 3_576
